data_7243648
loop_
_publ_author_name
'Orecchia, Patrizio'
'Petkova, Desislava Slavcheva'
'Goetz, Roland'
'Rominger, Frank'
'Hashmi, A. Stephen K.'
'Schaub, Thomas'

_publ_section_title
;
 Pd-Catalysed Suzuki--Miyaura cross-coupling of aryl chlorides at low
 catalyst loadings in water for the synthesis of industrially important
 fungicides
;
_journal_name_full 'Green Chemistry'
_journal_paper_doi 10.1039/D1GC02602J
_journal_year 2021
_chemical_formula_sum 'C18 H12 Cl2 N2 O'
_chemical_formula_weight 343.20
_chemical_name_common Boscalid
_space_group_crystal_system monoclinic
_space_group_IT_number 14
_space_group_name_Hall '-P 2ybc'
_space_group_name_H-M_alt 'P 1 21/c 1'
_atom_sites_solution_hydrogens mixed
_audit_creation_method SHELXL-2018/3
_audit_update_record
;
2021-05-27 deposited with the CCDC.	2021-08-27 downloaded from the CCDC.
;
_cell_angle_alpha 90
_cell_angle_beta 91.746(2)
_cell_angle_gamma 90
_cell_formula_units_Z 8
_cell_length_a 14.8126(13)
_cell_length_b 11.5893(9)
_cell_length_c 18.7010(15)
_cell_measurement_reflns_used 3484
_cell_measurement_temperature 200(2)
_cell_measurement_theta_max 21.05
_cell_measurement_theta_min 2.18
_cell_volume 3208.9(5)
_computing_cell_refinement 'Bruker SAINT'
_computing_data_collection 'Bruker APEX2'
_computing_data_reduction 'Bruker SAINT'
_computing_molecular_graphics 'Bruker SHELXTL'
_computing_publication_material 'Bruker SHELXTL'
_computing_structure_refinement 'SHELXL-2018/3 (Sheldrick, 2018)'
_computing_structure_solution 'SHELXT-2018/2 (Sheldrick 2015)'
_diffrn_ambient_temperature 200(2)
_diffrn_measured_fraction_theta_full 1.000
_diffrn_measured_fraction_theta_max 1.000
_diffrn_measurement_device_type 'Bruker APEX-II Quazar area detector'
_diffrn_measurement_method '\f and \w scans'
_diffrn_radiation_type MoK\a
_diffrn_radiation_wavelength 0.71073
_diffrn_reflns_av_R_equivalents 0.0851
_diffrn_reflns_av_unetI/netI 0.0691
_diffrn_reflns_Laue_measured_fraction_full 1.000
_diffrn_reflns_Laue_measured_fraction_max 1.000
_diffrn_reflns_limit_h_max 17
_diffrn_reflns_limit_h_min -17
_diffrn_reflns_limit_k_max 13
_diffrn_reflns_limit_k_min -13
_diffrn_reflns_limit_l_max 21
_diffrn_reflns_limit_l_min -21
_diffrn_reflns_number 28243
_diffrn_reflns_point_group_measured_fraction_full 1.000
_diffrn_reflns_point_group_measured_fraction_max 1.000
_diffrn_reflns_theta_full 24.406
_diffrn_reflns_theta_max 24.406
_diffrn_reflns_theta_min 2.068
_diffrn_source 'ImuS microsource'
_exptl_absorpt_coefficient_mu 0.409
_exptl_absorpt_correction_T_max 0.9582
_exptl_absorpt_correction_T_min 0.9114
_exptl_absorpt_correction_type multi-scan
_exptl_absorpt_process_details
;
Sheldrick, G. M. (2008). <i>SADABS</i>. University of G\"ottingen, Germany.
;
_exptl_crystal_colour colourless
_exptl_crystal_density_diffrn 1.421
_exptl_crystal_description plate
_exptl_crystal_F_000 1408
_exptl_crystal_size_max 0.180
_exptl_crystal_size_mid 0.078
_exptl_crystal_size_min 0.032
_refine_diff_density_max 0.277
_refine_diff_density_min -0.376
_refine_diff_density_rms 0.058
_refine_ls_extinction_method none
_refine_ls_goodness_of_fit_ref 1.032
_refine_ls_hydrogen_treatment mixed
_refine_ls_matrix_type full
_refine_ls_number_parameters 423
_refine_ls_number_reflns 5283
_refine_ls_number_restraints 0
_refine_ls_restrained_S_all 1.032
_refine_ls_R_factor_all 0.1146
_refine_ls_R_factor_gt 0.0537
_refine_ls_shift/su_max 0.001
_refine_ls_shift/su_mean 0.000
_refine_ls_structure_factor_coef Fsqd
_refine_ls_weighting_details 'w=1/[\s^2^(Fo^2^)+(0.0621P)^2^+1.7281P] where P=(Fo^2^+2Fc^2^)/3'
_refine_ls_weighting_scheme calc
_refine_ls_wR_factor_gt 0.1205
_refine_ls_wR_factor_ref 0.1473
_reflns_Friedel_coverage 0.000
_reflns_number_gt 3100
_reflns_number_total 5283
_reflns_threshold_expression 'I > 2\s(I)'
_cod_data_source_file d1gc02602j2.cif
_cod_data_source_block po1
_cod_original_sg_symbol_H-M 'P 21/c'
_cod_database_code 7243648
_shelx_shelxl_version_number 2018/3
_shelx_space_group_comment
; 
The symmetry employed for this shelxl refinement is uniquely defined 
by the following loop, which should always be used as a source of 
symmetry information in preference to the above space-group names. 
They are only intended as comments. 
;
_shelx_estimated_absorpt_t_min 0.930
_shelx_estimated_absorpt_t_max 0.987

loop_
_space_group_symop_operation_xyz
'x, y, z'
'-x, y+1/2, -z+1/2'
'-x, -y, -z'
'x, -y-1/2, z-1/2'

loop_
_atom_site_label
_atom_site_type_symbol
_atom_site_fract_x
_atom_site_fract_y
_atom_site_fract_z
_atom_site_U_iso_or_equiv
_atom_site_adp_type
_atom_site_occupancy
_atom_site_site_symmetry_order
_atom_site_calc_flag
_atom_site_refinement_flags_posn
_atom_site_refinement_flags_adp
_atom_site_refinement_flags_occupancy
_atom_site_disorder_assembly
_atom_site_disorder_group
Cl1_1 Cl 0.63047(8) 0.09578(9) 0.69655(6) 0.0535(4) Uani 1 1 d . . . . .
Cl2_1 Cl 0.88157(9) -0.12841(10) 0.78041(7) 0.0612(4) Uani 1 1 d . . . . .
C10_1 C 0.6377(2) 0.3309(3) 0.77262(19) 0.0254(9) Uani 1 1 d . . . . .
O10_1 O 0.67213(17) 0.3641(2) 0.71740(12) 0.0320(6) Uani 1 1 d . . . . .
N11_1 N 0.6739(2) 0.3561(3) 0.83750(18) 0.0272(8) Uani 1 1 d . . . . .
H11_1 H 0.650(2) 0.326(3) 0.8661(19) 0.019(12) Uiso 1 1 d . . . . .
C11_1 C 0.5512(2) 0.2643(3) 0.77284(19) 0.0279(9) Uani 1 1 d . . . . .
C12_1 C 0.5385(3) 0.1596(3) 0.7374(2) 0.0328(10) Uani 1 1 d . . . . .
N13_1 N 0.4632(2) 0.1003(3) 0.73419(18) 0.0427(9) Uani 1 1 d . . . . .
C14_1 C 0.3933(3) 0.1442(4) 0.7682(2) 0.0465(12) Uani 1 1 d . . . . .
H14_1 H 0.337932 0.102854 0.766587 0.056 Uiso 1 1 calc R U . . .
C15_1 C 0.3973(3) 0.2461(4) 0.8053(2) 0.0462(12) Uani 1 1 d . . . . .
H15_1 H 0.345791 0.274496 0.828678 0.055 Uiso 1 1 calc R U . . .
C16_1 C 0.4778(3) 0.3068(3) 0.8083(2) 0.0392(10) Uani 1 1 d . . . . .
H16_1 H 0.482432 0.377034 0.834338 0.047 Uiso 1 1 calc R U . . .
C21_1 C 0.7534(3) 0.4259(3) 0.84491(18) 0.0286(9) Uani 1 1 d . . . . .
C22_1 C 0.8364(2) 0.3808(3) 0.82629(18) 0.0275(9) Uani 1 1 d . . . . .
C23_1 C 0.9101(3) 0.4553(4) 0.8270(2) 0.0394(11) Uani 1 1 d . . . . .
H23_1 H 0.967295 0.427581 0.812935 0.047 Uiso 1 1 calc R U . . .
C24_1 C 0.9013(3) 0.5688(4) 0.8480(2) 0.0463(12) Uani 1 1 d . . . . .
H24_1 H 0.951813 0.619181 0.847015 0.056 Uiso 1 1 calc R U . . .
C25_1 C 0.8192(3) 0.6094(4) 0.8703(2) 0.0436(11) Uani 1 1 d . . . . .
H25_1 H 0.813986 0.686393 0.887173 0.052 Uiso 1 1 calc R U . . .
C26_1 C 0.7450(3) 0.5383(3) 0.8679(2) 0.0348(10) Uani 1 1 d . . . . .
H26_1 H 0.688085 0.566489 0.882176 0.042 Uiso 1 1 calc R U . . .
C31_1 C 0.8468(2) 0.2557(3) 0.81119(19) 0.0286(9) Uani 1 1 d . . . . .
C32_1 C 0.8717(3) 0.2126(3) 0.7451(2) 0.0348(10) Uani 1 1 d . . . . .
H32_1 H 0.882676 0.264186 0.706866 0.042 Uiso 1 1 calc R U . . .
C33_1 C 0.8807(3) 0.0950(4) 0.7352(2) 0.0408(11) Uani 1 1 d . . . . .
H33_1 H 0.896096 0.066043 0.689587 0.049 Uiso 1 1 calc R U . . .
C34_1 C 0.8675(3) 0.0199(3) 0.7903(2) 0.0380(10) Uani 1 1 d . . . . .
C35_1 C 0.8438(3) 0.0605(4) 0.8554(2) 0.0398(11) Uani 1 1 d . . . . .
H35_1 H 0.835119 0.008488 0.893867 0.048 Uiso 1 1 calc R U . . .
C36_1 C 0.8324(3) 0.1770(3) 0.8651(2) 0.0383(10) Uani 1 1 d . . . . .
H36_1 H 0.814062 0.204239 0.910300 0.046 Uiso 1 1 calc R U . . .
Cl1_2 Cl 0.46799(10) 0.12536(11) 0.52765(9) 0.0831(5) Uani 1 1 d . . . . .
Cl2_2 Cl 0.81897(10) 0.86666(10) 0.59495(7) 0.0687(4) Uani 1 1 d . . . . .
O10_2 O 0.6292(2) 0.2681(3) 0.46508(14) 0.0526(8) Uani 1 1 d . . . . .
C10_2 C 0.6255(3) 0.2984(3) 0.5278(2) 0.0346(10) Uani 1 1 d . . . . .
N11_2 N 0.6974(2) 0.3070(3) 0.57291(17) 0.0310(8) Uani 1 1 d . . . . .
H11_2 H 0.687(3) 0.330(3) 0.619(2) 0.049(13) Uiso 1 1 d . . . . .
C11_2 C 0.5380(3) 0.3343(3) 0.55967(19) 0.0328(10) Uani 1 1 d . . . . .
C12_2 C 0.4639(3) 0.2634(4) 0.5627(2) 0.0449(11) Uani 1 1 d . . . . .
N13_2 N 0.3865(3) 0.2898(4) 0.5918(2) 0.0605(11) Uani 1 1 d . . . . .
C14_2 C 0.3801(4) 0.3962(5) 0.6185(3) 0.0616(14) Uani 1 1 d . . . . .
H14_2 H 0.325648 0.417108 0.640736 0.074 Uiso 1 1 calc R U . . .
C15_2 C 0.4465(4) 0.4763(4) 0.6157(2) 0.0563(13) Uani 1 1 d . . . . .
H15_2 H 0.437335 0.552380 0.632836 0.068 Uiso 1 1 calc R U . . .
C16_2 C 0.5282(3) 0.4446(4) 0.5873(2) 0.0468(12) Uani 1 1 d . . . . .
H16_2 H 0.576958 0.497876 0.586670 0.056 Uiso 1 1 calc R U . . .
C21_2 C 0.7864(3) 0.2736(3) 0.55401(18) 0.0319(10) Uani 1 1 d . . . . .
C22_2 C 0.8560(3) 0.3557(3) 0.55692(19) 0.0340(10) Uani 1 1 d . . . . .
C23_2 C 0.9426(3) 0.3174(4) 0.5403(2) 0.0425(11) Uani 1 1 d . . . . .
H23_2 H 0.991690 0.370075 0.542987 0.051 Uiso 1 1 calc R U . . .
C24_2 C 0.9580(3) 0.2058(4) 0.5203(2) 0.0496(12) Uani 1 1 d . . . . .
H24_2 H 1.017178 0.182386 0.508571 0.059 Uiso 1 1 calc R U . . .
C25_2 C 0.8882(3) 0.1268(4) 0.5170(2) 0.0474(12) Uani 1 1 d . . . . .
H25_2 H 0.898983 0.049548 0.502530 0.057 Uiso 1 1 calc R U . . .
C26_2 C 0.8029(3) 0.1608(4) 0.53493(19) 0.0384(10) Uani 1 1 d . . . . .
H26_2 H 0.754951 0.106316 0.534143 0.046 Uiso 1 1 calc R U . . .
C31_2 C 0.8417(3) 0.4804(3) 0.5720(2) 0.0341(10) Uani 1 1 d . . . . .
C32_2 C 0.7757(3) 0.5425(4) 0.5345(2) 0.0378(10) Uani 1 1 d . . . . .
H32_2 H 0.734900 0.503099 0.502815 0.045 Uiso 1 1 calc R U . . .
C33_2 C 0.7680(3) 0.6615(4) 0.5423(2) 0.0416(11) Uani 1 1 d . . . . .
H33_2 H 0.722914 0.703310 0.516065 0.050 Uiso 1 1 calc R U . . .
C34_2 C 0.8263(3) 0.7167(4) 0.5884(2) 0.0432(11) Uani 1 1 d . . . . .
C35_2 C 0.8912(3) 0.6580(4) 0.6277(2) 0.0507(12) Uani 1 1 d . . . . .
H35_2 H 0.930412 0.698019 0.660341 0.061 Uiso 1 1 calc R U . . .
C36_2 C 0.8987(3) 0.5406(4) 0.6192(2) 0.0469(12) Uani 1 1 d . . . . .
H36_2 H 0.943702 0.499798 0.646204 0.056 Uiso 1 1 calc R U . . .

loop_
_atom_site_aniso_label
_atom_site_aniso_U_11
_atom_site_aniso_U_22
_atom_site_aniso_U_33
_atom_site_aniso_U_23
_atom_site_aniso_U_13
_atom_site_aniso_U_12
Cl1_1 0.0554(7) 0.0387(7) 0.0679(8) -0.0163(6) 0.0241(6) -0.0063(5)
Cl2_1 0.0854(10) 0.0346(7) 0.0646(8) -0.0014(6) 0.0193(7) 0.0066(6)
C10_1 0.027(2) 0.023(2) 0.026(2) -0.0017(17) 0.0002(18) 0.0039(17)
O10_1 0.0400(16) 0.0377(16) 0.0185(14) 0.0003(12) 0.0049(12) -0.0074(13)
N11_1 0.0262(19) 0.032(2) 0.0239(19) 0.0040(16) 0.0050(16) -0.0056(15)
C11_1 0.027(2) 0.032(2) 0.026(2) 0.0039(17) 0.0004(17) 0.0029(17)
C12_1 0.037(3) 0.031(2) 0.031(2) 0.0006(18) 0.0022(19) 0.0002(19)
N13_1 0.040(2) 0.042(2) 0.045(2) -0.0046(17) 0.0025(18) -0.0134(18)
C14_1 0.034(3) 0.048(3) 0.057(3) 0.005(2) -0.005(2) -0.013(2)
C15_1 0.029(3) 0.053(3) 0.057(3) 0.003(2) 0.009(2) -0.002(2)
C16_1 0.037(3) 0.030(2) 0.050(3) -0.004(2) 0.005(2) -0.002(2)
C21_1 0.035(2) 0.032(2) 0.019(2) 0.0007(17) -0.0024(17) -0.0001(18)
C22_1 0.029(2) 0.033(2) 0.021(2) -0.0005(17) -0.0001(17) 0.0003(18)
C23_1 0.030(2) 0.043(3) 0.045(3) -0.006(2) 0.004(2) -0.004(2)
C24_1 0.046(3) 0.038(3) 0.055(3) -0.004(2) -0.001(2) -0.013(2)
C25_1 0.054(3) 0.030(3) 0.047(3) -0.008(2) 0.000(2) -0.004(2)
C26_1 0.034(2) 0.036(3) 0.034(2) -0.0002(19) 0.0010(19) 0.005(2)
C31_1 0.022(2) 0.034(2) 0.029(2) -0.0019(18) 0.0003(17) -0.0023(17)
C32_1 0.040(2) 0.034(3) 0.031(2) 0.0020(19) 0.0078(19) 0.0052(19)
C33_1 0.046(3) 0.043(3) 0.034(2) -0.010(2) 0.009(2) 0.010(2)
C34_1 0.039(2) 0.029(2) 0.046(3) 0.000(2) 0.006(2) 0.0036(19)
C35_1 0.044(3) 0.042(3) 0.034(2) 0.005(2) 0.005(2) 0.000(2)
C36_1 0.048(3) 0.038(3) 0.029(2) -0.0043(19) 0.007(2) 0.001(2)
Cl1_2 0.0756(10) 0.0573(9) 0.1179(13) -0.0312(8) 0.0274(9) -0.0194(7)
Cl2_2 0.0883(10) 0.0413(8) 0.0766(9) -0.0040(6) 0.0035(8) -0.0095(7)
O10_2 0.055(2) 0.080(2) 0.0225(17) -0.0159(15) 0.0023(14) 0.0094(17)
C10_2 0.042(3) 0.031(2) 0.032(2) -0.0028(18) 0.005(2) -0.0022(19)
N11_2 0.035(2) 0.039(2) 0.0195(18) -0.0030(15) 0.0043(16) -0.0045(16)
C11_2 0.042(3) 0.038(3) 0.018(2) -0.0039(18) 0.0007(18) 0.006(2)
C12_2 0.042(3) 0.047(3) 0.046(3) -0.006(2) 0.004(2) 0.002(2)
N13_2 0.037(2) 0.080(3) 0.065(3) -0.008(2) 0.002(2) 0.002(2)
C14_2 0.050(3) 0.089(4) 0.046(3) -0.010(3) 0.001(2) 0.030(3)
C15_2 0.067(4) 0.058(3) 0.043(3) -0.018(2) -0.006(3) 0.024(3)
C16_2 0.060(3) 0.048(3) 0.032(2) -0.007(2) 0.001(2) 0.003(2)
C21_2 0.042(3) 0.037(3) 0.017(2) 0.0029(17) 0.0025(18) 0.005(2)
C22_2 0.039(3) 0.039(3) 0.024(2) 0.0048(18) -0.0011(18) 0.003(2)
C23_2 0.038(3) 0.051(3) 0.039(3) 0.004(2) -0.001(2) 0.003(2)
C24_2 0.045(3) 0.053(3) 0.051(3) 0.012(2) 0.008(2) 0.020(3)
C25_2 0.061(3) 0.040(3) 0.041(3) 0.005(2) 0.010(2) 0.016(2)
C26_2 0.051(3) 0.037(3) 0.027(2) 0.0055(19) 0.007(2) 0.001(2)
C31_2 0.033(2) 0.040(3) 0.029(2) 0.0012(19) 0.0038(19) -0.004(2)
C32_2 0.043(3) 0.040(3) 0.031(2) 0.0008(19) -0.001(2) -0.005(2)
C33_2 0.049(3) 0.038(3) 0.038(3) 0.004(2) -0.001(2) 0.003(2)
C34_2 0.049(3) 0.038(3) 0.043(3) -0.004(2) 0.006(2) -0.002(2)
C35_2 0.051(3) 0.049(3) 0.051(3) -0.007(2) -0.013(2) -0.012(2)
C36_2 0.044(3) 0.049(3) 0.046(3) 0.000(2) -0.005(2) -0.003(2)

loop_
_atom_type_symbol
_atom_type_description
_atom_type_scat_dispersion_real
_atom_type_scat_dispersion_imag
_atom_type_scat_source
C C 0.0033 0.0016 'International Tables Vol C Tables 4.2.6.8 and 6.1.1.4'
H H 0.0000 0.0000 'International Tables Vol C Tables 4.2.6.8 and 6.1.1.4'
N N 0.0061 0.0033 'International Tables Vol C Tables 4.2.6.8 and 6.1.1.4'
O O 0.0106 0.0060 'International Tables Vol C Tables 4.2.6.8 and 6.1.1.4'
Cl Cl 0.1484 0.1585 'International Tables Vol C Tables 4.2.6.8 and 6.1.1.4'

loop_
_geom_angle_atom_site_label_1
_geom_angle_atom_site_label_2
_geom_angle_atom_site_label_3
_geom_angle
_geom_angle_site_symmetry_1
_geom_angle_site_symmetry_3
_geom_angle_publ_flag
O10_1 C10_1 N11_1 121.8(3) . . ?
O10_1 C10_1 C11_1 122.8(3) . . ?
N11_1 C10_1 C11_1 115.3(3) . . ?
C10_1 N11_1 C21_1 120.9(3) . . ?
C10_1 N11_1 H11_1 112(3) . . ?
C21_1 N11_1 H11_1 127(3) . . ?
C16_1 C11_1 C12_1 116.2(4) . . ?
C16_1 C11_1 C10_1 120.3(3) . . ?
C12_1 C11_1 C10_1 123.4(3) . . ?
N13_1 C12_1 C11_1 125.6(4) . . ?
N13_1 C12_1 Cl1_1 115.6(3) . . ?
C11_1 C12_1 Cl1_1 118.8(3) . . ?
C12_1 N13_1 C14_1 116.7(4) . . ?
N13_1 C14_1 C15_1 123.3(4) . . ?
N13_1 C14_1 H14_1 118.3 . . ?
C15_1 C14_1 H14_1 118.3 . . ?
C14_1 C15_1 C16_1 118.9(4) . . ?
C14_1 C15_1 H15_1 120.6 . . ?
C16_1 C15_1 H15_1 120.6 . . ?
C11_1 C16_1 C15_1 119.3(4) . . ?
C11_1 C16_1 H16_1 120.4 . . ?
C15_1 C16_1 H16_1 120.4 . . ?
C26_1 C21_1 C22_1 121.4(4) . . ?
C26_1 C21_1 N11_1 118.9(3) . . ?
C22_1 C21_1 N11_1 119.7(3) . . ?
C21_1 C22_1 C23_1 117.7(4) . . ?
C21_1 C22_1 C31_1 120.7(3) . . ?
C23_1 C22_1 C31_1 121.4(3) . . ?
C24_1 C23_1 C22_1 120.8(4) . . ?
C24_1 C23_1 H23_1 119.6 . . ?
C22_1 C23_1 H23_1 119.6 . . ?
C25_1 C24_1 C23_1 120.2(4) . . ?
C25_1 C24_1 H24_1 119.9 . . ?
C23_1 C24_1 H24_1 119.9 . . ?
C26_1 C25_1 C24_1 119.8(4) . . ?
C26_1 C25_1 H25_1 120.1 . . ?
C24_1 C25_1 H25_1 120.1 . . ?
C25_1 C26_1 C21_1 119.9(4) . . ?
C25_1 C26_1 H26_1 120.1 . . ?
C21_1 C26_1 H26_1 120.1 . . ?
C36_1 C31_1 C32_1 117.5(4) . . ?
C36_1 C31_1 C22_1 119.2(3) . . ?
C32_1 C31_1 C22_1 123.4(3) . . ?
C33_1 C32_1 C31_1 120.2(4) . . ?
C33_1 C32_1 H32_1 119.9 . . ?
C31_1 C32_1 H32_1 119.9 . . ?
C34_1 C33_1 C32_1 120.6(4) . . ?
C34_1 C33_1 H33_1 119.7 . . ?
C32_1 C33_1 H33_1 119.7 . . ?
C35_1 C34_1 C33_1 120.1(4) . . ?
C35_1 C34_1 Cl2_1 118.0(3) . . ?
C33_1 C34_1 Cl2_1 121.8(3) . . ?
C34_1 C35_1 C36_1 119.6(4) . . ?
C34_1 C35_1 H35_1 120.2 . . ?
C36_1 C35_1 H35_1 120.2 . . ?
C35_1 C36_1 C31_1 122.1(4) . . ?
C35_1 C36_1 H36_1 119.0 . . ?
C31_1 C36_1 H36_1 119.0 . . ?
O10_2 C10_2 N11_2 124.3(4) . . ?
O10_2 C10_2 C11_2 121.5(4) . . ?
N11_2 C10_2 C11_2 114.1(3) . . ?
C10_2 N11_2 C21_2 123.1(3) . . ?
C10_2 N11_2 H11_2 117(2) . . ?
C21_2 N11_2 H11_2 119(2) . . ?
C12_2 C11_2 C16_2 116.3(4) . . ?
C12_2 C11_2 C10_2 123.5(4) . . ?
C16_2 C11_2 C10_2 120.3(4) . . ?
N13_2 C12_2 C11_2 125.7(4) . . ?
N13_2 C12_2 Cl1_2 114.3(4) . . ?
C11_2 C12_2 Cl1_2 120.0(3) . . ?
C12_2 N13_2 C14_2 116.1(4) . . ?
N13_2 C14_2 C15_2 123.9(4) . . ?
N13_2 C14_2 H14_2 118.0 . . ?
C15_2 C14_2 H14_2 118.0 . . ?
C14_2 C15_2 C16_2 118.5(5) . . ?
C14_2 C15_2 H15_2 120.7 . . ?
C16_2 C15_2 H15_2 120.7 . . ?
C15_2 C16_2 C11_2 119.2(4) . . ?
C15_2 C16_2 H16_2 120.4 . . ?
C11_2 C16_2 H16_2 120.4 . . ?
C26_2 C21_2 C22_2 121.2(4) . . ?
C26_2 C21_2 N11_2 119.5(4) . . ?
C22_2 C21_2 N11_2 119.3(3) . . ?
C23_2 C22_2 C21_2 117.0(4) . . ?
C23_2 C22_2 C31_2 119.1(4) . . ?
C21_2 C22_2 C31_2 123.8(4) . . ?
C24_2 C23_2 C22_2 121.4(4) . . ?
C24_2 C23_2 H23_2 119.3 . . ?
C22_2 C23_2 H23_2 119.3 . . ?
C23_2 C24_2 C25_2 120.6(4) . . ?
C23_2 C24_2 H24_2 119.7 . . ?
C25_2 C24_2 H24_2 119.7 . . ?
C26_2 C25_2 C24_2 119.4(4) . . ?
C26_2 C25_2 H25_2 120.3 . . ?
C24_2 C25_2 H25_2 120.3 . . ?
C25_2 C26_2 C21_2 120.4(4) . . ?
C25_2 C26_2 H26_2 119.8 . . ?
C21_2 C26_2 H26_2 119.8 . . ?
C32_2 C31_2 C36_2 117.7(4) . . ?
C32_2 C31_2 C22_2 120.7(4) . . ?
C36_2 C31_2 C22_2 121.3(4) . . ?
C31_2 C32_2 C33_2 121.3(4) . . ?
C31_2 C32_2 H32_2 119.4 . . ?
C33_2 C32_2 H32_2 119.4 . . ?
C34_2 C33_2 C32_2 118.7(4) . . ?
C34_2 C33_2 H33_2 120.6 . . ?
C32_2 C33_2 H33_2 120.6 . . ?
C33_2 C34_2 C35_2 121.8(4) . . ?
C33_2 C34_2 Cl2_2 118.2(4) . . ?
C35_2 C34_2 Cl2_2 120.0(4) . . ?
C34_2 C35_2 C36_2 119.1(4) . . ?
C34_2 C35_2 H35_2 120.5 . . ?
C36_2 C35_2 H35_2 120.5 . . ?
C35_2 C36_2 C31_2 121.4(4) . . ?
C35_2 C36_2 H36_2 119.3 . . ?
C31_2 C36_2 H36_2 119.3 . . ?

loop_
_geom_bond_atom_site_label_1
_geom_bond_atom_site_label_2
_geom_bond_distance
_geom_bond_site_symmetry_2
_geom_bond_publ_flag
Cl1_1 C12_1 1.747(4) . ?
Cl2_1 C34_1 1.742(4) . ?
C10_1 O10_1 1.227(4) . ?
C10_1 N11_1 1.343(5) . ?
C10_1 C11_1 1.497(5) . ?
N11_1 C21_1 1.432(5) . ?
N11_1 H11_1 0.73(3) . ?
C11_1 C16_1 1.381(5) . ?
C11_1 C12_1 1.392(5) . ?
C12_1 N13_1 1.311(5) . ?
N13_1 C14_1 1.332(5) . ?
C14_1 C15_1 1.370(6) . ?
C14_1 H14_1 0.9500 . ?
C15_1 C16_1 1.383(5) . ?
C15_1 H15_1 0.9500 . ?
C16_1 H16_1 0.9500 . ?
C21_1 C26_1 1.379(5) . ?
C21_1 C22_1 1.390(5) . ?
C22_1 C23_1 1.392(5) . ?
C22_1 C31_1 1.486(5) . ?
C23_1 C24_1 1.381(6) . ?
C23_1 H23_1 0.9500 . ?
C24_1 C25_1 1.380(6) . ?
C24_1 H24_1 0.9500 . ?
C25_1 C26_1 1.373(5) . ?
C25_1 H25_1 0.9500 . ?
C26_1 H26_1 0.9500 . ?
C31_1 C36_1 1.381(5) . ?
C31_1 C32_1 1.393(5) . ?
C32_1 C33_1 1.383(5) . ?
C32_1 H32_1 0.9500 . ?
C33_1 C34_1 1.367(5) . ?
C33_1 H33_1 0.9500 . ?
C34_1 C35_1 1.361(5) . ?
C35_1 C36_1 1.373(5) . ?
C35_1 H35_1 0.9500 . ?
C36_1 H36_1 0.9500 . ?
Cl1_2 C12_2 1.731(4) . ?
Cl2_2 C34_2 1.746(4) . ?
O10_2 C10_2 1.227(4) . ?
C10_2 N11_2 1.342(5) . ?
C10_2 C11_2 1.501(5) . ?
N11_2 C21_2 1.429(5) . ?
N11_2 H11_2 0.92(4) . ?
C11_2 C12_2 1.374(6) . ?
C11_2 C16_2 1.388(5) . ?
C12_2 N13_2 1.320(5) . ?
N13_2 C14_2 1.335(6) . ?
C14_2 C15_2 1.354(7) . ?
C14_2 H14_2 0.9500 . ?
C15_2 C16_2 1.386(6) . ?
C15_2 H15_2 0.9500 . ?
C16_2 H16_2 0.9500 . ?
C21_2 C26_2 1.378(5) . ?
C21_2 C22_2 1.402(5) . ?
C22_2 C23_2 1.401(5) . ?
C22_2 C31_2 1.490(5) . ?
C23_2 C24_2 1.367(6) . ?
C23_2 H23_2 0.9500 . ?
C24_2 C25_2 1.381(6) . ?
C24_2 H24_2 0.9500 . ?
C25_2 C26_2 1.375(6) . ?
C25_2 H25_2 0.9500 . ?
C26_2 H26_2 0.9500 . ?
C31_2 C32_2 1.388(5) . ?
C31_2 C36_2 1.391(5) . ?
C32_2 C33_2 1.391(5) . ?
C32_2 H32_2 0.9500 . ?
C33_2 C34_2 1.361(6) . ?
C33_2 H33_2 0.9500 . ?
C34_2 C35_2 1.373(6) . ?
C35_2 C36_2 1.375(6) . ?
C35_2 H35_2 0.9500 . ?
C36_2 H36_2 0.9500 . ?

loop_
_geom_torsion_atom_site_label_1
_geom_torsion_atom_site_label_2
_geom_torsion_atom_site_label_3
_geom_torsion_atom_site_label_4
_geom_torsion
_geom_torsion_site_symmetry_1
_geom_torsion_site_symmetry_2
_geom_torsion_site_symmetry_3
_geom_torsion_site_symmetry_4
_geom_torsion_publ_flag
O10_1 C10_1 N11_1 C21_1 1.7(5) . . . . ?
C11_1 C10_1 N11_1 C21_1 -175.8(3) . . . . ?
O10_1 C10_1 C11_1 C16_1 -120.8(4) . . . . ?
N11_1 C10_1 C11_1 C16_1 56.7(5) . . . . ?
O10_1 C10_1 C11_1 C12_1 58.0(5) . . . . ?
N11_1 C10_1 C11_1 C12_1 -124.6(4) . . . . ?
C16_1 C11_1 C12_1 N13_1 1.1(6) . . . . ?
C10_1 C11_1 C12_1 N13_1 -177.7(4) . . . . ?
C16_1 C11_1 C12_1 Cl1_1 -175.7(3) . . . . ?
C10_1 C11_1 C12_1 Cl1_1 5.5(5) . . . . ?
C11_1 C12_1 N13_1 C14_1 -0.4(6) . . . . ?
Cl1_1 C12_1 N13_1 C14_1 176.6(3) . . . . ?
C12_1 N13_1 C14_1 C15_1 -0.1(6) . . . . ?
N13_1 C14_1 C15_1 C16_1 -0.2(7) . . . . ?
C12_1 C11_1 C16_1 C15_1 -1.4(6) . . . . ?
C10_1 C11_1 C16_1 C15_1 177.4(4) . . . . ?
C14_1 C15_1 C16_1 C11_1 1.0(6) . . . . ?
C10_1 N11_1 C21_1 C26_1 105.6(4) . . . . ?
C10_1 N11_1 C21_1 C22_1 -71.9(5) . . . . ?
C26_1 C21_1 C22_1 C23_1 -4.2(5) . . . . ?
N11_1 C21_1 C22_1 C23_1 173.3(3) . . . . ?
C26_1 C21_1 C22_1 C31_1 171.6(3) . . . . ?
N11_1 C21_1 C22_1 C31_1 -11.0(5) . . . . ?
C21_1 C22_1 C23_1 C24_1 2.2(6) . . . . ?
C31_1 C22_1 C23_1 C24_1 -173.6(4) . . . . ?
C22_1 C23_1 C24_1 C25_1 1.6(6) . . . . ?
C23_1 C24_1 C25_1 C26_1 -3.5(6) . . . . ?
C24_1 C25_1 C26_1 C21_1 1.5(6) . . . . ?
C22_1 C21_1 C26_1 C25_1 2.4(6) . . . . ?
N11_1 C21_1 C26_1 C25_1 -175.1(4) . . . . ?
C21_1 C22_1 C31_1 C36_1 -63.0(5) . . . . ?
C23_1 C22_1 C31_1 C36_1 112.6(4) . . . . ?
C21_1 C22_1 C31_1 C32_1 118.0(4) . . . . ?
C23_1 C22_1 C31_1 C32_1 -66.4(5) . . . . ?
C36_1 C31_1 C32_1 C33_1 0.5(6) . . . . ?
C22_1 C31_1 C32_1 C33_1 179.5(4) . . . . ?
C31_1 C32_1 C33_1 C34_1 -1.7(6) . . . . ?
C32_1 C33_1 C34_1 C35_1 1.2(6) . . . . ?
C32_1 C33_1 C34_1 Cl2_1 -178.0(3) . . . . ?
C33_1 C34_1 C35_1 C36_1 0.6(6) . . . . ?
Cl2_1 C34_1 C35_1 C36_1 179.8(3) . . . . ?
C34_1 C35_1 C36_1 C31_1 -1.9(6) . . . . ?
C32_1 C31_1 C36_1 C35_1 1.3(6) . . . . ?
C22_1 C31_1 C36_1 C35_1 -177.8(4) . . . . ?
O10_2 C10_2 N11_2 C21_2 -4.6(6) . . . . ?
C11_2 C10_2 N11_2 C21_2 177.9(3) . . . . ?
O10_2 C10_2 C11_2 C12_2 59.5(6) . . . . ?
N11_2 C10_2 C11_2 C12_2 -122.9(4) . . . . ?
O10_2 C10_2 C11_2 C16_2 -119.6(4) . . . . ?
N11_2 C10_2 C11_2 C16_2 58.0(5) . . . . ?
C16_2 C11_2 C12_2 N13_2 -2.8(6) . . . . ?
C10_2 C11_2 C12_2 N13_2 178.0(4) . . . . ?
C16_2 C11_2 C12_2 Cl1_2 178.3(3) . . . . ?
C10_2 C11_2 C12_2 Cl1_2 -0.8(6) . . . . ?
C11_2 C12_2 N13_2 C14_2 2.1(7) . . . . ?
Cl1_2 C12_2 N13_2 C14_2 -179.0(3) . . . . ?
C12_2 N13_2 C14_2 C15_2 1.4(7) . . . . ?
N13_2 C14_2 C15_2 C16_2 -3.9(7) . . . . ?
C14_2 C15_2 C16_2 C11_2 2.9(6) . . . . ?
C12_2 C11_2 C16_2 C15_2 0.2(6) . . . . ?
C10_2 C11_2 C16_2 C15_2 179.3(4) . . . . ?
C10_2 N11_2 C21_2 C26_2 -60.6(5) . . . . ?
C10_2 N11_2 C21_2 C22_2 121.0(4) . . . . ?
C26_2 C21_2 C22_2 C23_2 -0.6(5) . . . . ?
N11_2 C21_2 C22_2 C23_2 177.8(3) . . . . ?
C26_2 C21_2 C22_2 C31_2 175.4(4) . . . . ?
N11_2 C21_2 C22_2 C31_2 -6.1(5) . . . . ?
C21_2 C22_2 C23_2 C24_2 1.7(6) . . . . ?
C31_2 C22_2 C23_2 C24_2 -174.6(4) . . . . ?
C22_2 C23_2 C24_2 C25_2 -1.0(6) . . . . ?
C23_2 C24_2 C25_2 C26_2 -0.8(6) . . . . ?
C24_2 C25_2 C26_2 C21_2 1.9(6) . . . . ?
C22_2 C21_2 C26_2 C25_2 -1.1(6) . . . . ?
N11_2 C21_2 C26_2 C25_2 -179.6(3) . . . . ?
C23_2 C22_2 C31_2 C32_2 125.8(4) . . . . ?
C21_2 C22_2 C31_2 C32_2 -50.2(5) . . . . ?
C23_2 C22_2 C31_2 C36_2 -48.4(5) . . . . ?
C21_2 C22_2 C31_2 C36_2 135.6(4) . . . . ?
C36_2 C31_2 C32_2 C33_2 1.6(6) . . . . ?
C22_2 C31_2 C32_2 C33_2 -172.9(4) . . . . ?
C31_2 C32_2 C33_2 C34_2 -0.6(6) . . . . ?
C32_2 C33_2 C34_2 C35_2 -0.9(6) . . . . ?
C32_2 C33_2 C34_2 Cl2_2 177.4(3) . . . . ?
C33_2 C34_2 C35_2 C36_2 1.4(7) . . . . ?
Cl2_2 C34_2 C35_2 C36_2 -176.9(3) . . . . ?
C34_2 C35_2 C36_2 C31_2 -0.3(7) . . . . ?
C32_2 C31_2 C36_2 C35_2 -1.2(6) . . . . ?
C22_2 C31_2 C36_2 C35_2 173.3(4) . . . . ?
